data_7052079
loop_
_publ_author_name
'Petr \<Sim\%unek'
'Mark\'eta Svobodov\'a'
'Valerio Bertolasi'
'Loretta Pretto'
'Anton\'in Ly\<cka'
'Vladim\'ir Mach\'a\<cek'

_publ_section_title
;
 Structure and tautomerism of azo coupling products from
 N-alkylenaminones derived from acetylacetone and benzoylacetone in
 solid phase and in solution
;
_journal_issue 3
_journal_name_full 'New Journal of Chemistry'
_journal_page_first 429
_journal_paper_doi 10.1039/b613346k
_journal_volume 31
_journal_year 2007
_chemical_formula_moiety 'C13 H17 N3 O'
_chemical_formula_sum 'C13 H17 N3 O'
_chemical_formula_weight 231.30
_chemical_name_systematic
;
?
;
_space_group_IT_number 14
_symmetry_cell_setting monoclinic
_symmetry_space_group_name_Hall '-P 2ybc'
_symmetry_space_group_name_H-M 'P 1 21/c 1'
_atom_sites_solution_hydrogens difmap
_atom_sites_solution_primary direct
_atom_sites_solution_secondary difmap
_audit_creation_method SHELXL-97
_cell_angle_alpha 90.00
_cell_angle_beta 102.1089(9)
_cell_angle_gamma 90.00
_cell_formula_units_Z 4
_cell_length_a 6.6026(1)
_cell_length_b 12.9320(2)
_cell_length_c 15.1197(3)
_cell_measurement_reflns_used 3779
_cell_measurement_temperature 150
_cell_measurement_theta_max 28.0
_cell_measurement_theta_min 3.5
_cell_volume 1262.27(4)
_computing_cell_refinement 'Denzo SMN (Otwinowski & Minor, 1997)'
_computing_data_collection 'COLLECT (Nonius, 1997)'
_computing_data_reduction 'Denzo SMN (Otwinowski & Minor, 1997)'
_computing_molecular_graphics 'ORTEPIII (Burnett & Johnson, 1996)'
_computing_publication_material
;
SHELXL-97 (Sheldrick, 1997), PARST (Nardelli, 1995)
;
_computing_structure_refinement 'SHELXL-97 (Sheldrick, 1997)'
_computing_structure_solution 'SIR97 (Altomare et al., 1999)'
_diffrn_ambient_temperature 150
_diffrn_measured_fraction_theta_full 0.997
_diffrn_measured_fraction_theta_max 0.997
_diffrn_measurement_device_type 'Nonius Kappa CCD'
_diffrn_measurement_method '\f scans and \w scans'
_diffrn_radiation_monochromator graphite
_diffrn_radiation_source 'fine-focus sealed tube'
_diffrn_radiation_type MoK\a
_diffrn_radiation_wavelength 0.71073
_diffrn_reflns_av_R_equivalents 0.033
_diffrn_reflns_av_sigmaI/netI 0.0227
_diffrn_reflns_limit_h_max 8
_diffrn_reflns_limit_h_min -8
_diffrn_reflns_limit_k_max 17
_diffrn_reflns_limit_k_min -16
_diffrn_reflns_limit_l_max 19
_diffrn_reflns_limit_l_min -19
_diffrn_reflns_number 24933
_diffrn_reflns_theta_full 27.99
_diffrn_reflns_theta_max 28.0
_diffrn_reflns_theta_min 3.5
_exptl_absorpt_coefficient_mu 0.080
_exptl_absorpt_correction_type none
_exptl_crystal_colour yellow
_exptl_crystal_density_diffrn 1.217
_exptl_crystal_density_method 'not measured'
_exptl_crystal_description prismatic
_exptl_crystal_F_000 496
_exptl_crystal_size_max 0.39
_exptl_crystal_size_mid 0.35
_exptl_crystal_size_min 0.18
_refine_diff_density_max 0.225
_refine_diff_density_min -0.219
_refine_diff_density_rms 0.039
_refine_ls_extinction_method none
_refine_ls_goodness_of_fit_ref 1.070
_refine_ls_hydrogen_treatment refall
_refine_ls_matrix_type full
_refine_ls_number_parameters 225
_refine_ls_number_reflns 3027
_refine_ls_number_restraints 0
_refine_ls_restrained_S_all 1.070
_refine_ls_R_factor_all 0.0491
_refine_ls_R_factor_gt 0.0421
_refine_ls_shift/su_max 0.000
_refine_ls_shift/su_mean 0.000
_refine_ls_structure_factor_coef Fsqd
_refine_ls_weighting_details 'calc w=1/[\s^2^(Fo^2^)+(0.0672P)^2^+0.2378P] where P=(Fo^2^+2Fc^2^)/3'
_refine_ls_weighting_scheme calc
_refine_ls_wR_factor_gt 0.1146
_refine_ls_wR_factor_ref 0.1211
_reflns_number_gt 2594
_reflns_number_total 3027
_reflns_threshold_expression I>2sigma(I)
_cod_data_source_file b613346k.txt
_cod_data_source_block (1)
_cod_original_sg_symbol_H-M 'P 21/c'
_cod_database_code 7052079

loop_
_symmetry_equiv_pos_as_xyz
'x, y, z'
'-x, y+1/2, -z+1/2'
'-x, -y, -z'
'x, -y-1/2, z-1/2'

loop_
_atom_site_label
_atom_site_type_symbol
_atom_site_fract_x
_atom_site_fract_y
_atom_site_fract_z
_atom_site_U_iso_or_equiv
_atom_site_adp_type
_atom_site_occupancy
_atom_site_symmetry_multiplicity
_atom_site_calc_flag
_atom_site_refinement_flags
_atom_site_disorder_assembly
_atom_site_disorder_group
O1 O -0.05409(17) 0.18906(9) 1.01241(6) 0.0560(3) Uani 1 1 d . . .
N1 N 0.20772(14) 0.17567(7) 0.75078(6) 0.0262(2) Uani 1 1 d . . .
H1 H 0.102(16) 0.199(8) 0.707(7) 0.031 Uiso 0.13(2) 1 d P . .
N2 N 0.20436(13) 0.15458(7) 0.83348(6) 0.0257(2) Uani 1 1 d . . .
N3 N -0.11482(14) 0.28912(7) 0.74122(6) 0.0282(2) Uani 1 1 d . . .
H3 H -0.014(3) 0.2591(13) 0.7169(11) 0.034 Uiso 0.87(2) 1 d P . .
C1 C 0.05046(16) 0.19627(8) 0.87137(7) 0.0264(2) Uani 1 1 d . . .
C2 C -0.10885(16) 0.26447(8) 0.82618(7) 0.0264(2) Uani 1 1 d . . .
C3 C 0.06633(18) 0.16230(9) 0.96500(7) 0.0332(3) Uani 1 1 d . . .
C4 C -0.26879(19) 0.31066(10) 0.87175(9) 0.0346(3) Uani 1 1 d . . .
C5 C 0.2419(2) 0.09071(12) 1.00580(9) 0.0447(3) Uani 1 1 d . . .
C6 C 0.37464(15) 0.12956(8) 0.71913(7) 0.0244(2) Uani 1 1 d . . .
C7 C 0.37206(17) 0.14286(9) 0.62754(7) 0.0295(2) Uani 1 1 d . . .
C8 C 0.52897(17) 0.10153(9) 0.58998(7) 0.0306(2) Uani 1 1 d . . .
C9 C 0.69094(16) 0.04579(8) 0.64245(7) 0.0283(2) Uani 1 1 d . . .
C10 C 0.69135(16) 0.03258(8) 0.73410(7) 0.0282(2) Uani 1 1 d . . .
C11 C 0.53657(15) 0.07418(8) 0.77284(7) 0.0257(2) Uani 1 1 d . . .
C12 C -0.26492(19) 0.35728(10) 0.68509(9) 0.0358(3) Uani 1 1 d . . .
C13 C 0.86133(19) 0.00108(12) 0.60179(9) 0.0408(3) Uani 1 1 d . . .
H41 H -0.201(3) 0.3334(15) 0.9323(14) 0.069(5) Uiso 1 1 d . . .
H42 H -0.361(4) 0.2618(18) 0.8857(14) 0.088(7) Uiso 1 1 d . . .
H43 H -0.332(4) 0.371(2) 0.8428(16) 0.092(7) Uiso 1 1 d . . .
H51 H 0.237(3) 0.0831(14) 1.0673(12) 0.057(5) Uiso 1 1 d . . .
H52 H 0.377(3) 0.1208(14) 1.0002(12) 0.059(5) Uiso 1 1 d . . .
H53 H 0.220(3) 0.0228(15) 0.9737(13) 0.066(5) Uiso 1 1 d . . .
H7 H 0.260(2) 0.1807(12) 0.5910(10) 0.044(4) Uiso 1 1 d . . .
H8 H 0.526(2) 0.1115(12) 0.5253(11) 0.045(4) Uiso 1 1 d . . .
H10 H 0.806(2) -0.0075(12) 0.7737(10) 0.041(4) Uiso 1 1 d . . .
H11 H 0.542(2) 0.0664(11) 0.8379(10) 0.035(3) Uiso 1 1 d . . .
H121 H -0.404(2) 0.3404(13) 0.6890(10) 0.048(4) Uiso 1 1 d . . .
H122 H -0.245(3) 0.4301(15) 0.7052(11) 0.059(5) Uiso 1 1 d . . .
H123 H -0.243(3) 0.3509(14) 0.6231(12) 0.056(5) Uiso 1 1 d . . .
H131 H 0.844(4) -0.080(2) 0.5940(16) 0.100(7) Uiso 1 1 d . . .
H132 H 0.988(3) 0.0003(17) 0.6431(14) 0.075(6) Uiso 1 1 d . . .
H133 H 0.863(4) 0.0230(19) 0.5443(17) 0.094(7) Uiso 1 1 d . . .

loop_
_atom_site_aniso_label
_atom_site_aniso_U_11
_atom_site_aniso_U_22
_atom_site_aniso_U_33
_atom_site_aniso_U_23
_atom_site_aniso_U_13
_atom_site_aniso_U_12
O1 0.0627(6) 0.0771(8) 0.0365(5) 0.0084(5) 0.0293(5) 0.0151(5)
N1 0.0284(4) 0.0268(4) 0.0258(4) -0.0005(3) 0.0108(3) 0.0024(3)
N2 0.0280(4) 0.0257(4) 0.0247(4) -0.0024(3) 0.0088(3) -0.0030(3)
N3 0.0302(4) 0.0268(4) 0.0299(5) -0.0012(3) 0.0116(4) 0.0044(4)
C1 0.0286(5) 0.0271(5) 0.0255(5) -0.0047(4) 0.0103(4) -0.0031(4)
C2 0.0286(5) 0.0236(5) 0.0292(5) -0.0066(4) 0.0114(4) -0.0043(4)
C3 0.0396(6) 0.0361(6) 0.0262(5) -0.0038(4) 0.0123(4) -0.0054(5)
C4 0.0352(6) 0.0361(6) 0.0370(6) -0.0067(5) 0.0179(5) 0.0017(5)
C5 0.0554(8) 0.0518(8) 0.0267(6) 0.0052(5) 0.0079(5) 0.0066(6)
C6 0.0256(5) 0.0221(5) 0.0274(5) -0.0006(4) 0.0100(4) -0.0005(4)
C7 0.0305(5) 0.0312(5) 0.0284(5) 0.0050(4) 0.0101(4) 0.0057(4)
C8 0.0331(5) 0.0341(6) 0.0275(5) 0.0030(4) 0.0130(4) 0.0031(4)
C9 0.0258(5) 0.0280(5) 0.0338(5) -0.0023(4) 0.0127(4) -0.0002(4)
C10 0.0252(5) 0.0276(5) 0.0321(5) 0.0006(4) 0.0067(4) 0.0012(4)
C11 0.0270(5) 0.0247(5) 0.0262(5) -0.0001(4) 0.0076(4) -0.0018(4)
C12 0.0381(6) 0.0338(6) 0.0373(6) 0.0021(5) 0.0118(5) 0.0098(5)
C13 0.0324(6) 0.0530(8) 0.0404(7) -0.0016(6) 0.0153(5) 0.0115(5)

loop_
_atom_type_symbol
_atom_type_description
_atom_type_scat_dispersion_real
_atom_type_scat_dispersion_imag
_atom_type_scat_source
C C 0.0033 0.0016 'International Tables Vol C Tables 4.2.6.8 and 6.1.1.4'
H H 0.0000 0.0000 'International Tables Vol C Tables 4.2.6.8 and 6.1.1.4'
N N 0.0061 0.0033 'International Tables Vol C Tables 4.2.6.8 and 6.1.1.4'
O O 0.0106 0.0060 'International Tables Vol C Tables 4.2.6.8 and 6.1.1.4'

loop_
_geom_angle_atom_site_label_1
_geom_angle_atom_site_label_2
_geom_angle_atom_site_label_3
_geom_angle
_geom_angle_site_symmetry_1
_geom_angle_site_symmetry_3
_geom_angle_publ_flag
N2 N1 C6 114.30(9) . . ?
N2 N1 H1 128(6) . . ?
C6 N1 H1 116(6) . . ?
N1 N2 C1 119.13(9) . . ?
C2 N3 C12 126.30(9) . . ?
C2 N3 H3 114.5(10) . . ?
C12 N3 H3 119.2(10) . . ?
N2 C1 C2 125.11(9) . . ?
N2 C1 C3 112.04(9) . . ?
C2 C1 C3 122.85(9) . . ?
N3 C2 C1 118.92(9) . . ?
N3 C2 C4 118.15(10) . . ?
C1 C2 C4 122.92(9) . . ?
O1 C3 C1 123.80(11) . . ?
O1 C3 C5 118.05(11) . . ?
C1 C3 C5 118.14(10) . . ?
C2 C4 H41 108.7(11) . . ?
C2 C4 H42 113.0(14) . . ?
H41 C4 H42 100.8(17) . . ?
C2 C4 H43 113.6(14) . . ?
H41 C4 H43 104.8(18) . . ?
H42 C4 H43 114.6(19) . . ?
C3 C5 H51 106.4(11) . . ?
C3 C5 H52 110.6(10) . . ?
H51 C5 H52 110.2(14) . . ?
C3 C5 H53 108.8(11) . . ?
H51 C5 H53 110.8(15) . . ?
H52 C5 H53 110.0(14) . . ?
C7 C6 C11 119.33(9) . . ?
C7 C6 N1 115.75(9) . . ?
C11 C6 N1 124.91(9) . . ?
C8 C7 C6 120.32(10) . . ?
C8 C7 H7 120.8(9) . . ?
C6 C7 H7 118.8(9) . . ?
C7 C8 C9 121.08(10) . . ?
C7 C8 H8 119.7(9) . . ?
C9 C8 H8 119.2(9) . . ?
C8 C9 C10 118.08(9) . . ?
C8 C9 C13 121.10(10) . . ?
C10 C9 C13 120.82(10) . . ?
C11 C10 C9 121.54(10) . . ?
C11 C10 H10 118.5(9) . . ?
C9 C10 H10 120.0(9) . . ?
C10 C11 C6 119.65(9) . . ?
C10 C11 H11 120.5(8) . . ?
C6 C11 H11 119.8(8) . . ?
N3 C12 H121 111.7(10) . . ?
N3 C12 H122 111.4(10) . . ?
H121 C12 H122 105.4(14) . . ?
N3 C12 H123 106.6(10) . . ?
H121 C12 H123 112.1(13) . . ?
H122 C12 H123 109.7(14) . . ?
C9 C13 H131 110.5(13) . . ?
C9 C13 H132 111.9(12) . . ?
H131 C13 H132 97.2(18) . . ?
C9 C13 H133 115.3(15) . . ?
H131 C13 H133 103.0(19) . . ?
H132 C13 H133 116.7(19) . . ?

loop_
_geom_bond_atom_site_label_1
_geom_bond_atom_site_label_2
_geom_bond_distance
_geom_bond_site_symmetry_2
_geom_bond_publ_flag
O1 C3 1.2267(14) . ?
N1 N2 1.2845(12) . ?
N1 C6 1.4214(13) . ?
N1 H1 0.91(11) . ?
N2 C1 1.3769(13) . ?
N3 C2 1.3162(14) . ?
N3 C12 1.4583(14) . ?
N3 H3 0.914(18) . ?
C1 C2 1.4316(15) . ?
C1 C3 1.4649(15) . ?
C2 C4 1.5006(14) . ?
C3 C5 1.5105(18) . ?
C4 H41 0.98(2) . ?
C4 H42 0.93(2) . ?
C4 H43 0.95(3) . ?
C5 H51 0.943(18) . ?
C5 H52 0.993(18) . ?
C5 H53 1.00(2) . ?
C6 C7 1.3920(14) . ?
C6 C11 1.3969(14) . ?
C7 C8 1.3887(15) . ?
C7 H7 0.960(16) . ?
C8 C9 1.3917(15) . ?
C8 H8 0.982(16) . ?
C9 C10 1.3957(15) . ?
C9 C13 1.5061(14) . ?
C10 C11 1.3885(14) . ?
C10 H10 1.005(15) . ?
C11 H11 0.983(14) . ?
C12 H121 0.958(16) . ?
C12 H122 0.990(19) . ?
C12 H123 0.982(18) . ?
C13 H131 1.06(3) . ?
C13 H132 0.93(2) . ?
C13 H133 0.92(3) . ?
